data_7007197
loop_
_publ_author_name
'Bera, Jitendra K.'
'Schelter, Eric J.'
'Patra, Sanjib K.'
'Bacsa, John'
'Dunbar, Kim R.'

_publ_section_title
;
 Syntheses and reactivity studies of solvated dirhenium acetonitrile
 complexes.
;
_journal_issue 33
_journal_name_full 'Dalton transactions (Cambridge, England : 2003)'
_journal_page_first 4011
_journal_page_last 4019
_journal_paper_doi 10.1039/b601463a
_journal_year 2006
_chemical_formula_moiety 'C62 H62 N6 P4 Re2 4(B F4)'
_chemical_formula_sum 'C62 H62 B4 F16 N6 P4 Re2'
_chemical_formula_weight 1734.70
_chemical_name_systematic
;
?
;
_space_group_IT_number 14
_symmetry_cell_setting monoclinic
_symmetry_space_group_name_Hall '-P 2yn'
_symmetry_space_group_name_H-M 'P 1 21/n 1'
_atom_sites_solution_hydrogens geom
_atom_sites_solution_primary direct
_atom_sites_solution_secondary difmap
_audit_creation_method SHELXL-97
_cell_angle_alpha 90.00
_cell_angle_beta 93.58(3)
_cell_angle_gamma 90.00
_cell_formula_units_Z 4
_cell_length_a 16.082(3)
_cell_length_b 22.310(5)
_cell_length_c 19.884(4)
_cell_measurement_reflns_used 224
_cell_measurement_temperature 100(2)
_cell_measurement_theta_max 21.447
_cell_measurement_theta_min 2.114
_cell_volume 7120(3)
_computing_cell_refinement 'Bruker SAINT'
_computing_data_collection 'Bruker APEX'
_computing_data_reduction 'Bruker SAINT'
_computing_molecular_graphics ORTEP
_computing_publication_material ciftab
_computing_structure_refinement 'SHELXL-97 (Sheldrick, 1997)'
_computing_structure_solution 'SHELXS-97 (Sheldrick, 1990)'
_diffrn_ambient_temperature 100(2)
_diffrn_measured_fraction_theta_full 0.997
_diffrn_measured_fraction_theta_max 0.997
_diffrn_measurement_device_type 'Bruker SMART APEX'
_diffrn_measurement_method 'omega scans'
_diffrn_radiation_monochromator graphite
_diffrn_radiation_source 'fine-focus sealed tube'
_diffrn_radiation_type MoK\a
_diffrn_radiation_wavelength 0.71073
_diffrn_reflns_av_R_equivalents 0.0000
_diffrn_reflns_av_sigmaI/netI 0.1020
_diffrn_reflns_limit_h_max 18
_diffrn_reflns_limit_h_min -18
_diffrn_reflns_limit_k_max 26
_diffrn_reflns_limit_k_min 0
_diffrn_reflns_limit_l_max 23
_diffrn_reflns_limit_l_min 0
_diffrn_reflns_number 12095
_diffrn_reflns_theta_full 24.71
_diffrn_reflns_theta_max 24.71
_diffrn_reflns_theta_min 1.91
_exptl_absorpt_coefficient_mu 3.571
_exptl_absorpt_correction_T_max 0.7882
_exptl_absorpt_correction_T_min 0.3440
_exptl_absorpt_correction_type empirical
_exptl_absorpt_process_details XABS2
_exptl_crystal_colour green
_exptl_crystal_density_diffrn 1.618
_exptl_crystal_density_method 'not measured'
_exptl_crystal_description plate
_exptl_crystal_F_000 3400
_exptl_crystal_size_max 0.38
_exptl_crystal_size_mid 0.22
_exptl_crystal_size_min 0.07
_refine_diff_density_max 2.704
_refine_diff_density_min -2.258
_refine_diff_density_rms 0.189
_refine_ls_extinction_method none
_refine_ls_goodness_of_fit_ref 0.974
_refine_ls_hydrogen_treatment constr
_refine_ls_matrix_type full
_refine_ls_number_parameters 751
_refine_ls_number_reflns 12095
_refine_ls_number_restraints 32
_refine_ls_restrained_S_all 0.977
_refine_ls_R_factor_all 0.1009
_refine_ls_R_factor_gt 0.0586
_refine_ls_shift/su_max 0.007
_refine_ls_shift/su_mean 0.001
_refine_ls_structure_factor_coef Fsqd
_refine_ls_weighting_details 'calc w=1/[\s^2^(Fo^2^)+(0.0835P)^2^+0.0000P] where P=(Fo^2^+2Fc^2^)/3'
_refine_ls_weighting_scheme calc
_refine_ls_wR_factor_gt 0.1413
_refine_ls_wR_factor_ref 0.1538
_reflns_number_gt 7485
_reflns_number_total 12095
_reflns_threshold_expression >2sigma(I)
_cod_data_source_file b601463a.txt
_cod_data_source_block compound3
_cod_depositor_comments
;
The following automatic conversions were performed:
'_symmetry_cell_setting' value 'Monoclinic' changed to 'monoclinic'
according to '/home/saulius/struct/CIF-dictionaries/cif_core.dic'
dictionary named 'cif_core.dic' version 2.4.1 from 2010-06-29.

Automatic conversion script
Id: cif_fix_enum 1527 2010-12-29 10:47:43Z saulius 
;
_cod_original_cell_volume 7120(2)
_cod_original_sg_symbol_H-M 'P 21/n'
_cod_database_code 7007197

loop_
_symmetry_equiv_pos_as_xyz
'x, y, z'
'-x+1/2, y+1/2, -z+1/2'
'-x, -y, -z'
'x-1/2, -y-1/2, z-1/2'

loop_
_atom_site_label
_atom_site_type_symbol
_atom_site_fract_x
_atom_site_fract_y
_atom_site_fract_z
_atom_site_U_iso_or_equiv
_atom_site_adp_type
_atom_site_occupancy
_atom_site_symmetry_multiplicity
_atom_site_calc_flag
_atom_site_refinement_flags
_atom_site_disorder_assembly
_atom_site_disorder_group
Re1 Re 0.52239(3) 0.17228(2) 0.25733(2) 0.02567(14) Uani 1 1 d D . .
Re2 Re 0.42623(3) 0.103062(19) 0.289011(19) 0.02290(13) Uani 1 1 d . . .
P1 P 0.43493(18) 0.25919(13) 0.23052(13) 0.0254(6) Uani 1 1 d . . .
P2 P 0.33563(17) 0.18406(12) 0.32328(12) 0.0232(6) Uani 1 1 d . . .
P3 P 0.51181(19) 0.13214(14) 0.14287(13) 0.0300(7) Uani 1 1 d . . .
P4 P 0.34611(18) 0.08640(12) 0.18208(12) 0.0234(6) Uani 1 1 d . . .
F33' F 0.8634(14) 0.3146(13) 0.3715(11) 0.066(8) Uiso 0.38(2) 1 d P A 1
F11 F 0.4480(6) -0.1942(4) 0.3217(5) 0.091(3) Uiso 1 1 d D A .
F12 F 0.4027(4) -0.1013(3) 0.3419(3) 0.0407(16) Uiso 1 1 d D A .
F13 F 0.3629(4) -0.1795(3) 0.4061(3) 0.0476(18) Uiso 1 1 d D A .
F14 F 0.3018(9) -0.1614(8) 0.3019(7) 0.019(5) Uiso 0.38(2) 1 d PD A 1
F21 F 0.3473(5) 0.0480(4) 0.4940(4) 0.071(2) Uiso 1 1 d D . .
F22 F 0.3073(6) 0.0995(4) 0.5860(5) 0.090(3) Uiso 1 1 d D . .
F23 F 0.2348(6) 0.0207(5) 0.5413(5) 0.102(3) Uiso 1 1 d D . .
F24 F 0.3572(5) 0.0050(4) 0.5986(4) 0.069(2) Uiso 1 1 d D . .
F31 F 0.7304(6) 0.3234(4) 0.3638(5) 0.089(3) Uiso 1 1 d D A .
F32 F 0.7659(6) 0.2305(4) 0.3963(5) 0.088(3) Uiso 1 1 d D A .
F33 F 0.8644(10) 0.2841(9) 0.3661(8) 0.081(6) Uiso 0.62(2) 1 d PD A 2
F34 F 0.7965(6) 0.3115(4) 0.4631(4) 0.080(3) Uiso 1 1 d D A .
F41 F 0.9142(9) 0.1105(7) 0.2410(7) 0.080(6) Uiso 0.62(2) 1 d PD A 2
F42 F 0.8363(13) 0.0438(10) 0.2101(11) 0.247(9) Uiso 1 1 d D . .
F43 F 0.7856(7) 0.1385(5) 0.1997(6) 0.119(4) Uiso 1 1 d D . .
F44 F 0.8758(9) 0.1010(6) 0.1264(8) 0.156(5) Uiso 1 1 d D . .
N1 N 0.5519(6) 0.2129(4) 0.3511(4) 0.033(2) Uani 1 1 d . . .
N2 N 0.4823(6) 0.0919(4) 0.3862(4) 0.035(2) Uani 1 1 d . . .
N3 N 0.6262(6) 0.1221(4) 0.2901(5) 0.038(2) Uani 1 1 d . . .
N4 N 0.4925(6) 0.0237(4) 0.2738(4) 0.032(2) Uani 1 1 d . . .
N6 N 0.3299(5) 0.0351(4) 0.3319(4) 0.0199(19) Uani 1 1 d . . .
C1 C 0.5755(7) 0.2337(5) 0.3999(5) 0.030(3) Uani 1 1 d . . .
C2 C 0.6001(7) 0.2639(6) 0.4628(5) 0.047(3) Uani 1 1 d . . .
H2A H 0.6021 0.3073 0.4550 0.070 Uiso 1 1 calc R . .
H2B H 0.6553 0.2498 0.4794 0.070 Uiso 1 1 calc R . .
H2C H 0.5596 0.2551 0.4962 0.070 Uiso 1 1 calc R . .
C3 C 0.5123(8) 0.0834(5) 0.4372(6) 0.036(3) Uani 1 1 d . . .
C4 C 0.5470(9) 0.0769(6) 0.5072(5) 0.052(4) Uani 1 1 d . . .
H4A H 0.5795 0.1126 0.5202 0.077 Uiso 1 1 calc R . .
H4B H 0.5832 0.0415 0.5106 0.077 Uiso 1 1 calc R . .
H4C H 0.5015 0.0721 0.5373 0.077 Uiso 1 1 calc R . .
C6 C 0.6887(9) 0.1091(6) 0.3165(6) 0.045(3) Uani 1 1 d . . .
C7 C 0.5296(7) -0.0189(6) 0.2721(5) 0.037(3) Uani 1 1 d . . .
C8 C 0.5720(9) -0.0772(6) 0.2705(6) 0.053(4) Uani 1 1 d . . .
H8A H 0.5351 -0.1085 0.2863 0.079 Uiso 1 1 calc R . .
H8B H 0.6232 -0.0759 0.2999 0.079 Uiso 1 1 calc R . .
H8C H 0.5859 -0.0862 0.2243 0.079 Uiso 1 1 calc R . .
C11 C 0.2870(7) 0.0014(5) 0.3580(5) 0.030(3) Uani 1 1 d . . .
C12 C 0.2308(8) -0.0390(6) 0.3879(7) 0.054(4) Uani 1 1 d . . .
H12A H 0.1773 -0.0391 0.3613 0.080 Uiso 1 1 calc R . .
H12B H 0.2221 -0.0262 0.4340 0.080 Uiso 1 1 calc R . .
H12C H 0.2544 -0.0795 0.3886 0.080 Uiso 1 1 calc R . .
C5 C 0.7704(8) 0.0922(7) 0.3479(7) 0.066(5) Uani 1 1 d . . .
H51A H 0.8023 0.1285 0.3599 0.099 Uiso 1 1 calc R . .
H51B H 0.8007 0.0682 0.3162 0.099 Uiso 1 1 calc R . .
H51C H 0.7627 0.0687 0.3887 0.099 Uiso 1 1 calc R . .
C111 C 0.4208(7) 0.2880(5) 0.1447(5) 0.028(3) Uani 1 1 d . . .
C112 C 0.4908(7) 0.3112(5) 0.1166(5) 0.034(3) Uani 1 1 d . . .
H112 H 0.5438 0.3072 0.1400 0.041 Uiso 1 1 calc R . .
C113 C 0.4843(8) 0.3402(5) 0.0551(5) 0.039(3) Uani 1 1 d . . .
H113 H 0.5321 0.3579 0.0375 0.046 Uiso 1 1 calc R . .
C114 C 0.4085(8) 0.3433(6) 0.0197(6) 0.045(3) Uani 1 1 d . . .
H114 H 0.4044 0.3619 -0.0233 0.054 Uiso 1 1 calc R . .
C115 C 0.3388(8) 0.3198(5) 0.0456(5) 0.035(3) Uani 1 1 d . . .
H115 H 0.2865 0.3224 0.0207 0.043 Uiso 1 1 calc R . .
C116 C 0.3444(7) 0.2920(5) 0.1084(5) 0.031(3) Uani 1 1 d . . .
H116 H 0.2959 0.2757 0.1264 0.038 Uiso 1 1 calc R . .
C121 C 0.4594(8) 0.3306(5) 0.2727(5) 0.034(3) Uani 1 1 d . . .
C122 C 0.3988(9) 0.3735(6) 0.2721(6) 0.050(4) Uani 1 1 d . . .
H122 H 0.3459 0.3659 0.2496 0.061 Uiso 1 1 calc R . .
C123 C 0.4138(10) 0.4289(6) 0.3044(6) 0.058(4) Uani 1 1 d . . .
H123 H 0.3706 0.4578 0.3050 0.070 Uiso 1 1 calc R . .
C124 C 0.4898(12) 0.4412(7) 0.3348(6) 0.079(6) Uani 1 1 d . . .
H124 H 0.4994 0.4783 0.3575 0.095 Uiso 1 1 calc R . .
C125 C 0.5536(11) 0.3994(6) 0.3324(7) 0.064(5) Uani 1 1 d . . .
H125 H 0.6072 0.4089 0.3523 0.077 Uiso 1 1 calc R . .
C126 C 0.5411(8) 0.3450(5) 0.3023(5) 0.040(3) Uani 1 1 d . . .
H126 H 0.5855 0.3171 0.3008 0.048 Uiso 1 1 calc R . .
C211 C 0.2240(7) 0.1695(5) 0.3370(5) 0.030(3) Uani 1 1 d . . .
C212 C 0.1624(7) 0.2007(6) 0.2994(5) 0.038(3) Uani 1 1 d . . .
H212 H 0.1761 0.2287 0.2659 0.045 Uiso 1 1 calc R . .
C213 C 0.0810(8) 0.1896(6) 0.3124(6) 0.049(4) Uani 1 1 d . . .
H213 H 0.0377 0.2112 0.2884 0.058 Uiso 1 1 calc R . .
C214 C 0.0604(8) 0.1464(7) 0.3609(7) 0.057(4) Uani 1 1 d . . .
H214 H 0.0039 0.1377 0.3686 0.068 Uiso 1 1 calc R . .
C215 C 0.1235(8) 0.1180(5) 0.3959(5) 0.041(3) Uani 1 1 d . . .
H215 H 0.1104 0.0903 0.4300 0.049 Uiso 1 1 calc R . .
C216 C 0.2047(7) 0.1274(5) 0.3844(5) 0.034(3) Uani 1 1 d . . .
H216 H 0.2475 0.1054 0.4085 0.040 Uiso 1 1 calc R . .
C221 C 0.3649(7) 0.2236(5) 0.4023(5) 0.028(3) Uani 1 1 d . . .
C222 C 0.3794(7) 0.1889(5) 0.4608(5) 0.034(3) Uani 1 1 d . . .
H222 H 0.3767 0.1464 0.4586 0.041 Uiso 1 1 calc R . .
C223 C 0.3976(7) 0.2176(6) 0.5223(5) 0.042(3) Uani 1 1 d . . .
H223 H 0.4094 0.1944 0.5619 0.050 Uiso 1 1 calc R . .
C224 C 0.3989(7) 0.2793(6) 0.5264(6) 0.045(3) Uani 1 1 d . . .
H224 H 0.4129 0.2982 0.5683 0.055 Uiso 1 1 calc R . .
C225 C 0.3797(8) 0.3141(5) 0.4692(5) 0.046(3) Uani 1 1 d . . .
H225 H 0.3773 0.3566 0.4724 0.055 Uiso 1 1 calc R . .
C226 C 0.3640(7) 0.2855(5) 0.4069(5) 0.035(3) Uani 1 1 d . . .
H226 H 0.3526 0.3088 0.3674 0.042 Uiso 1 1 calc R . .
C311 C 0.5584(9) 0.0595(6) 0.1283(6) 0.049(4) Uani 1 1 d . . .
C312 C 0.5185(11) 0.0136(6) 0.0920(6) 0.063(4) Uani 1 1 d . . .
H312 H 0.4622 0.0195 0.0761 0.076 Uiso 1 1 calc R . .
C313 C 0.5552(16) -0.0391(8) 0.0778(10) 0.095(7) Uani 1 1 d . . .
H313 H 0.5238 -0.0695 0.0544 0.115 Uiso 1 1 calc R . .
C314 C 0.633(2) -0.0483(11) 0.0960(10) 0.130(13) Uani 1 1 d . . .
H314 H 0.6581 -0.0854 0.0854 0.156 Uiso 1 1 calc R . .
C315 C 0.6778(15) -0.0072(11) 0.1287(11) 0.114(9) Uani 1 1 d . . .
H315 H 0.7352 -0.0145 0.1401 0.137 Uiso 1 1 calc R . .
C316 C 0.6403(11) 0.0500(8) 0.1480(7) 0.078(5) Uani 1 1 d . . .
H316 H 0.6719 0.0793 0.1733 0.093 Uiso 1 1 calc R . .
C321 C 0.5512(7) 0.1758(5) 0.0735(5) 0.032(3) Uani 1 1 d . . .
C322 C 0.5029(7) 0.1918(5) 0.0176(5) 0.030(3) Uani 1 1 d . . .
H322 H 0.4453 0.1819 0.0145 0.036 Uiso 1 1 calc R . .
C323 C 0.5371(8) 0.2224(5) -0.0347(6) 0.042(3) Uani 1 1 d . . .
H323 H 0.5028 0.2331 -0.0735 0.051 Uiso 1 1 calc R . .
C324 C 0.6214(8) 0.2376(6) -0.0308(6) 0.046(3) Uani 1 1 d . . .
H324 H 0.6455 0.2585 -0.0663 0.055 Uiso 1 1 calc R . .
C325 C 0.6690(8) 0.2208(6) 0.0274(6) 0.054(4) Uani 1 1 d . . .
H325 H 0.7262 0.2317 0.0316 0.065 Uiso 1 1 calc R . .
C326 C 0.6367(7) 0.1896(6) 0.0780(6) 0.042(3) Uani 1 1 d . . .
H326 H 0.6712 0.1771 0.1160 0.050 Uiso 1 1 calc R . .
C411 C 0.3320(7) 0.0100(5) 0.1506(5) 0.030(3) Uani 1 1 d . . .
C412 C 0.3463(7) -0.0406(5) 0.1881(6) 0.033(3) Uani 1 1 d . . .
H412 H 0.3645 -0.0372 0.2343 0.040 Uiso 1 1 calc R . .
C413 C 0.3348(8) -0.0969(6) 0.1595(6) 0.046(3) Uani 1 1 d . . .
H413 H 0.3476 -0.1320 0.1852 0.056 Uiso 1 1 calc R . .
C414 C 0.3044(10) -0.1014(6) 0.0932(7) 0.063(4) Uani 1 1 d . . .
H414 H 0.2949 -0.1400 0.0739 0.075 Uiso 1 1 calc R . .
C415 C 0.2878(10) -0.0520(6) 0.0553(6) 0.057(4) Uani 1 1 d . . .
H415 H 0.2674 -0.0557 0.0096 0.069 Uiso 1 1 calc R . .
C416 C 0.3008(9) 0.0040(6) 0.0835(5) 0.050(4) Uani 1 1 d . . .
H416 H 0.2885 0.0388 0.0572 0.059 Uiso 1 1 calc R . .
C421 C 0.2384(7) 0.1109(5) 0.1709(5) 0.028(3) Uani 1 1 d . . .
C422 C 0.2114(7) 0.1559(6) 0.1271(5) 0.041(3) Uani 1 1 d . . .
H422 H 0.2497 0.1763 0.1007 0.049 Uiso 1 1 calc R . .
C423 C 0.1265(8) 0.1713(6) 0.1221(6) 0.048(4) Uani 1 1 d . . .
H423 H 0.1079 0.2051 0.0963 0.058 Uiso 1 1 calc R . .
C424 C 0.0714(7) 0.1378(6) 0.1542(6) 0.045(3) Uani 1 1 d . . .
H424 H 0.0135 0.1459 0.1468 0.053 Uiso 1 1 calc R . .
C425 C 0.0968(7) 0.0923(5) 0.1971(5) 0.037(3) Uani 1 1 d . . .
H425 H 0.0577 0.0701 0.2211 0.044 Uiso 1 1 calc R . .
C426 C 0.1825(7) 0.0794(5) 0.2045(6) 0.036(3) Uani 1 1 d . . .
H426 H 0.2014 0.0480 0.2338 0.043 Uiso 1 1 calc R . .
B1 B 0.3783(6) -0.1617(3) 0.3404(4) 0.043(4) Uiso 1 1 d D . .
B2 B 0.3133(6) 0.0441(4) 0.5558(4) 0.066(5) Uiso 1 1 d D . .
B3 B 0.7912(7) 0.2896(4) 0.3982(5) 0.070(5) Uiso 1 1 d D . .
B4 B 0.8529(10) 0.1021(9) 0.1917(7) 0.175(15) Uiso 1 1 d D A .
F14' F 0.3208(10) -0.1811(7) 0.2967(7) 0.057(5) Uiso 0.62(2) 1 d P A 2
F41' F 0.880(3) 0.1647(12) 0.197(2) 0.177(19) Uiso 0.38(2) 1 d PD A 1
C1B C 0.3318(6) 0.2400(4) 0.2564(4) 0.022(2) Uani 1 1 d . . .
H1B1 H 0.2977 0.2245 0.2170 0.027 Uiso 1 1 calc R . .
H1B2 H 0.3044 0.2767 0.2723 0.027 Uiso 1 1 calc R . .
C2B C 0.4018(7) 0.1248(5) 0.1180(5) 0.026(3) Uani 1 1 d . . .
H2B1 H 0.3952 0.1021 0.0752 0.032 Uiso 1 1 calc R . .
H2B2 H 0.3774 0.1651 0.1102 0.032 Uiso 1 1 calc R . .
N5 N 0.6323(5) 0.2370(3) 0.2250(4) 0.0208(14) Uiso 1 1 d D . .
C9 C 0.6950(5) 0.2532(4) 0.2193(5) 0.0208(14) Uiso 1 1 d D . .
C10 C 0.7802(8) 0.2805(8) 0.2089(9) 0.104(6) Uiso 1 1 d D . .
H10A H 0.7791 0.3001 0.1647 0.155 Uiso 1 1 calc R . .
H10B H 0.8225 0.2489 0.2110 0.155 Uiso 1 1 calc R . .
H10C H 0.7938 0.3102 0.2443 0.155 Uiso 1 1 calc R . .

loop_
_atom_site_aniso_label
_atom_site_aniso_U_11
_atom_site_aniso_U_22
_atom_site_aniso_U_33
_atom_site_aniso_U_23
_atom_site_aniso_U_13
_atom_site_aniso_U_12
Re1 0.0282(3) 0.0316(3) 0.0161(2) 0.00291(18) -0.00767(17) 0.0025(2)
Re2 0.0299(3) 0.0252(2) 0.0124(2) 0.00200(18) -0.00802(17) 0.0044(2)
P1 0.0305(16) 0.0296(16) 0.0152(13) 0.0009(12) -0.0050(11) 0.0017(13)
P2 0.0264(15) 0.0299(17) 0.0126(13) 0.0015(11) -0.0043(11) 0.0024(13)
P3 0.0315(17) 0.0373(18) 0.0209(15) -0.0018(13) -0.0003(13) 0.0055(14)
P4 0.0317(16) 0.0239(15) 0.0137(13) 0.0003(11) -0.0066(11) -0.0003(13)
N1 0.039(6) 0.038(6) 0.021(5) 0.002(4) -0.013(4) 0.003(5)
N2 0.043(6) 0.035(6) 0.025(5) 0.005(4) -0.006(5) 0.010(5)
N3 0.033(6) 0.040(6) 0.041(6) 0.016(5) -0.001(5) -0.004(5)
N4 0.039(6) 0.037(6) 0.020(5) 0.001(4) -0.008(4) 0.005(5)
N6 0.021(5) 0.024(5) 0.013(4) -0.008(4) -0.009(4) 0.009(4)
C1 0.033(7) 0.037(7) 0.019(6) 0.006(5) -0.009(5) -0.004(6)
C2 0.046(8) 0.063(9) 0.029(6) -0.001(6) -0.020(6) -0.014(7)
C3 0.050(8) 0.032(7) 0.025(6) 0.006(5) -0.011(6) 0.009(6)
C4 0.072(9) 0.055(9) 0.024(6) 0.006(6) -0.033(6) -0.001(7)
C6 0.053(9) 0.037(8) 0.046(8) 0.004(6) 0.001(7) 0.010(7)
C7 0.042(7) 0.048(8) 0.022(6) 0.013(5) -0.002(5) 0.019(7)
C8 0.066(10) 0.045(8) 0.046(8) 0.005(6) 0.002(7) 0.026(8)
C11 0.034(7) 0.030(7) 0.024(6) 0.006(5) 0.004(5) -0.002(6)
C12 0.058(9) 0.045(8) 0.056(8) -0.013(7) -0.006(7) -0.010(7)
C5 0.026(7) 0.097(13) 0.072(10) -0.013(9) -0.012(7) 0.017(8)
C111 0.042(7) 0.027(6) 0.015(5) 0.000(4) -0.005(5) -0.001(5)
C112 0.039(7) 0.034(7) 0.029(6) 0.002(5) 0.002(5) 0.001(6)
C113 0.046(8) 0.038(8) 0.032(7) 0.003(5) 0.006(6) -0.004(6)
C114 0.062(9) 0.047(8) 0.025(6) 0.014(6) -0.002(6) 0.019(7)
C115 0.043(7) 0.031(7) 0.031(6) -0.003(5) -0.010(6) 0.013(6)
C116 0.041(7) 0.029(7) 0.023(6) 0.002(5) -0.009(5) 0.005(6)
C121 0.064(8) 0.015(6) 0.022(6) -0.004(5) -0.006(6) -0.004(6)
C122 0.078(10) 0.048(8) 0.023(6) -0.006(6) -0.016(6) 0.009(8)
C123 0.092(12) 0.029(8) 0.051(8) -0.012(6) -0.016(8) 0.024(8)
C124 0.148(16) 0.046(9) 0.035(8) -0.013(7) -0.060(9) 0.012(11)
C125 0.098(12) 0.036(8) 0.053(9) -0.003(7) -0.037(8) -0.002(9)
C126 0.049(8) 0.041(8) 0.028(6) -0.003(5) -0.012(6) -0.001(6)
C211 0.034(7) 0.031(7) 0.023(6) 0.000(5) -0.002(5) -0.002(6)
C212 0.027(7) 0.070(9) 0.014(5) -0.006(5) -0.013(5) 0.024(6)
C213 0.038(8) 0.071(10) 0.036(7) -0.009(7) -0.003(6) 0.011(7)
C214 0.032(8) 0.088(12) 0.052(9) -0.020(8) 0.011(7) -0.007(8)
C215 0.058(9) 0.043(8) 0.021(6) 0.000(5) 0.013(6) 0.003(7)
C216 0.039(7) 0.035(7) 0.026(6) -0.005(5) -0.004(5) 0.003(6)
C221 0.041(7) 0.025(6) 0.017(5) -0.006(5) -0.001(5) 0.005(5)
C222 0.040(7) 0.040(7) 0.021(6) 0.000(5) -0.006(5) 0.012(6)
C223 0.041(8) 0.063(10) 0.020(6) 0.007(6) 0.000(5) 0.005(7)
C224 0.042(8) 0.071(10) 0.022(6) -0.015(6) -0.003(5) 0.000(7)
C225 0.079(10) 0.031(7) 0.027(6) -0.012(5) -0.004(6) -0.001(7)
C226 0.048(8) 0.045(8) 0.012(5) 0.000(5) 0.000(5) -0.003(6)
C311 0.060(9) 0.056(9) 0.034(7) 0.010(7) 0.014(6) 0.034(8)
C312 0.117(14) 0.038(8) 0.038(8) -0.013(6) 0.033(8) 0.009(9)
C313 0.16(2) 0.047(11) 0.090(15) 0.008(10) 0.067(15) 0.031(13)
C314 0.26(4) 0.084(17) 0.053(13) 0.019(11) 0.079(19) 0.07(2)
C315 0.125(19) 0.13(2) 0.093(16) 0.027(14) 0.014(14) 0.090(17)
C316 0.107(14) 0.088(13) 0.039(8) 0.004(8) 0.015(9) 0.038(11)
C321 0.032(7) 0.036(7) 0.030(6) -0.008(5) 0.014(5) -0.002(6)
C322 0.039(7) 0.035(7) 0.017(5) 0.004(5) -0.003(5) 0.001(6)
C323 0.055(9) 0.041(8) 0.031(7) -0.003(6) 0.008(6) -0.004(7)
C324 0.049(8) 0.049(9) 0.043(8) -0.008(6) 0.020(7) -0.005(7)
C325 0.035(8) 0.082(11) 0.046(8) -0.015(7) 0.014(7) -0.018(7)
C326 0.028(7) 0.069(9) 0.030(7) -0.012(6) 0.010(5) 0.005(6)
C411 0.036(7) 0.026(6) 0.025(6) -0.006(5) -0.007(5) -0.004(5)
C412 0.036(7) 0.030(7) 0.032(6) 0.002(5) -0.003(5) 0.001(6)
C413 0.065(9) 0.035(8) 0.039(7) -0.004(6) 0.004(6) -0.005(7)
C414 0.105(13) 0.041(9) 0.044(8) -0.023(7) 0.016(8) -0.017(9)
C415 0.098(12) 0.043(9) 0.032(7) -0.011(7) 0.010(7) -0.018(8)
C416 0.087(11) 0.042(8) 0.018(6) 0.004(5) -0.004(6) -0.015(8)
C421 0.038(7) 0.029(7) 0.015(5) 0.002(5) -0.007(5) 0.008(6)
C422 0.043(8) 0.053(8) 0.024(6) 0.012(6) -0.016(5) 0.004(7)
C423 0.055(9) 0.053(9) 0.035(7) 0.021(6) -0.017(6) 0.030(8)
C424 0.025(7) 0.067(10) 0.039(7) -0.005(7) -0.021(6) 0.001(7)
C425 0.046(8) 0.044(8) 0.020(6) 0.006(5) 0.002(5) 0.012(6)
C426 0.022(6) 0.043(7) 0.040(7) -0.003(6) -0.019(5) 0.008(6)
C1B 0.035(6) 0.024(6) 0.006(5) -0.007(4) -0.008(4) 0.008(5)
C2B 0.044(7) 0.024(6) 0.011(5) -0.001(4) 0.000(5) -0.004(5)

loop_
_atom_type_symbol
_atom_type_description
_atom_type_scat_dispersion_real
_atom_type_scat_dispersion_imag
_atom_type_scat_source
C C 0.0033 0.0016 'International Tables Vol C Tables 4.2.6.8 and 6.1.1.4'
H H 0.0000 0.0000 'International Tables Vol C Tables 4.2.6.8 and 6.1.1.4'
B B 0.0013 0.0007 'International Tables Vol C Tables 4.2.6.8 and 6.1.1.4'
N N 0.0061 0.0033 'International Tables Vol C Tables 4.2.6.8 and 6.1.1.4'
F F 0.0171 0.0103 'International Tables Vol C Tables 4.2.6.8 and 6.1.1.4'
P P 0.1023 0.0942 'International Tables Vol C Tables 4.2.6.8 and 6.1.1.4'
Re Re -1.0185 7.2310 'International Tables Vol C Tables 4.2.6.8 and 6.1.1.4'

loop_
_geom_angle_atom_site_label_1
_geom_angle_atom_site_label_2
_geom_angle_atom_site_label_3
_geom_angle
_geom_angle_site_symmetry_1
_geom_angle_site_symmetry_3
_geom_angle_publ_flag
N3 Re1 N1 79.7(4) . . ?
N3 Re1 Re2 95.3(3) . . ?
N1 Re1 Re2 99.5(3) . . ?
N3 Re1 N5 79.5(3) . . ?
N1 Re1 N5 81.4(3) . . ?
Re2 Re1 N5 174.59(19) . . ?
N3 Re1 P1 159.8(3) . . ?
N1 Re1 P1 86.9(3) . . ?
Re2 Re1 P1 101.85(7) . . ?
N5 Re1 P1 83.5(2) . . ?
N3 Re1 P3 95.9(3) . . ?
N1 Re1 P3 169.9(3) . . ?
Re2 Re1 P3 90.01(8) . . ?
N5 Re1 P3 88.87(19) . . ?
P1 Re1 P3 94.72(9) . . ?
N2 Re2 N4 80.8(3) . . ?
N2 Re2 Re1 94.3(3) . . ?
N4 Re2 Re1 99.8(3) . . ?
N2 Re2 N6 81.1(3) . . ?
N4 Re2 N6 82.0(3) . . ?
Re1 Re2 N6 174.68(17) . . ?
N2 Re2 P4 163.1(3) . . ?
N4 Re2 P4 89.5(2) . . ?
Re1 Re2 P4 100.99(7) . . ?
N6 Re2 P4 83.96(18) . . ?
N2 Re2 P2 93.5(3) . . ?
N4 Re2 P2 168.8(3) . . ?
Re1 Re2 P2 90.16(7) . . ?
N6 Re2 P2 87.6(2) . . ?
P4 Re2 P2 93.67(9) . . ?
C1B P1 C111 106.6(5) . . ?
C1B P1 C121 104.4(5) . . ?
C111 P1 C121 97.6(5) . . ?
C1B P1 Re1 106.0(3) . . ?
C111 P1 Re1 121.4(4) . . ?
C121 P1 Re1 119.2(4) . . ?
C1B P2 C221 106.9(5) . . ?
C1B P2 C211 103.7(5) . . ?
C221 P2 C211 99.0(5) . . ?
C1B P2 Re2 107.3(3) . . ?
C221 P2 Re2 117.9(4) . . ?
C211 P2 Re2 120.6(4) . . ?
C2B P3 C311 106.3(6) . . ?
C2B P3 C321 102.7(5) . . ?
C311 P3 C321 100.9(5) . . ?
C2B P3 Re1 107.3(3) . . ?
C311 P3 Re1 118.1(4) . . ?
C321 P3 Re1 119.9(4) . . ?
C421 P4 C2B 106.3(5) . . ?
C421 P4 C411 98.2(5) . . ?
C2B P4 C411 104.8(5) . . ?
C421 P4 Re2 120.5(3) . . ?
C2B P4 Re2 106.4(3) . . ?
C411 P4 Re2 119.2(3) . . ?
B4 F43 F41' 57.7(12) . . ?
C1 N1 Re1 173.3(9) . . ?
C3 N2 Re2 176.9(9) . . ?
C6 N3 Re1 161.2(11) . . ?
C7 N4 Re2 173.4(8) . . ?
C11 N6 Re2 174.1(8) . . ?
N1 C1 C2 175.3(12) . . ?
N2 C3 C4 174.4(13) . . ?
N3 C6 C5 177.9(15) . . ?
N4 C7 C8 175.5(14) . . ?
N6 C11 C12 177.1(12) . . ?
C112 C111 C116 118.7(10) . . ?
C112 C111 P1 116.8(8) . . ?
C116 C111 P1 124.3(9) . . ?
C113 C112 C111 120.9(11) . . ?
C114 C113 C112 119.6(12) . . ?
C115 C114 C113 120.8(11) . . ?
C114 C115 C116 120.0(11) . . ?
C111 C116 C115 120.0(11) . . ?
C122 C121 C126 118.6(10) . . ?
C122 C121 P1 118.2(9) . . ?
C126 C121 P1 123.1(9) . . ?
C121 C122 C123 120.6(12) . . ?
C124 C123 C122 120.4(13) . . ?
C123 C124 C125 119.7(13) . . ?
C126 C125 C124 121.6(14) . . ?
C125 C126 C121 118.9(13) . . ?
C216 C211 C212 121.6(11) . . ?
C216 C211 P2 118.6(9) . . ?
C212 C211 P2 119.8(9) . . ?
C213 C212 C211 117.8(12) . . ?
C212 C213 C214 121.1(12) . . ?
C215 C214 C213 118.0(12) . . ?
C214 C215 C216 122.7(12) . . ?
C215 C216 C211 118.7(11) . . ?
C226 C221 C222 119.7(9) . . ?
C226 C221 P2 122.2(8) . . ?
C222 C221 P2 117.7(8) . . ?
C223 C222 C221 119.2(11) . . ?
C224 C223 C222 120.7(11) . . ?
C223 C224 C225 120.5(11) . . ?
C224 C225 C226 119.0(11) . . ?
C221 C226 C225 120.7(10) . . ?
C316 C311 C312 116.3(14) . . ?
C316 C311 P3 119.4(13) . . ?
C312 C311 P3 124.0(11) . . ?
C313 C312 C311 123.8(18) . . ?
C314 C313 C312 120(2) . . ?
C313 C314 C315 121(2) . . ?
C314 C315 C316 121(2) . . ?
C311 C316 C315 117.5(18) . . ?
C322 C321 C326 120.0(10) . . ?
C322 C321 P3 123.1(9) . . ?
C326 C321 P3 116.8(9) . . ?
C321 C322 C323 120.5(11) . . ?
C322 C323 C324 120.5(12) . . ?
C323 C324 C325 117.4(12) . . ?
C326 C325 C324 122.5(12) . . ?
C325 C326 C321 119.0(12) . . ?
C412 C411 C416 118.6(10) . . ?
C412 C411 P4 124.9(8) . . ?
C416 C411 P4 116.4(9) . . ?
C411 C412 C413 120.8(10) . . ?
C414 C413 C412 119.2(12) . . ?
C415 C414 C413 121.2(12) . . ?
C414 C415 C416 119.5(12) . . ?
C415 C416 C411 120.6(12) . . ?
C426 C421 C422 119.7(11) . . ?
C426 C421 P4 116.3(8) . . ?
C422 C421 P4 123.8(9) . . ?
C421 C422 C423 119.2(12) . . ?
C424 C423 C422 119.7(11) . . ?
C423 C424 C425 121.7(11) . . ?
C424 C425 C426 117.8(12) . . ?
C421 C426 C425 121.4(11) . . ?
F14' B1 F13 111.5(8) . . ?
F14' B1 F12 121.2(9) . . ?
F13 B1 F12 108.6(7) . . ?
F14' B1 F11 101.4(11) . . ?
F13 B1 F11 106.9(7) . . ?
F12 B1 F11 106.0(7) . . ?
F14' B1 F14 22.9(9) . . ?
F13 B1 F14 108.0(8) . . ?
F12 B1 F14 103.8(9) . . ?
F11 B1 F14 122.9(11) . . ?
F22 B2 F21 112.0(8) . . ?
F22 B2 F23 110.0(8) . . ?
F21 B2 F23 104.2(8) . . ?
F22 B2 F24 110.2(8) . . ?
F21 B2 F24 111.9(8) . . ?
F23 B2 F24 108.3(8) . . ?
F34 B3 F32 111.4(9) . . ?
F34 B3 F33 117.4(11) . . ?
F32 B3 F33 99.3(11) . . ?
F34 B3 F31 105.6(8) . . ?
F32 B3 F31 108.0(9) . . ?
F33 B3 F31 114.7(11) . . ?
F34 B3 F33' 101.9(13) . . ?
F32 B3 F33' 127.8(15) . . ?
F33 B3 F33' 28.5(11) . . ?
F31 B3 F33' 99.8(12) . . ?
F41 B4 F43 112.2(13) . . ?
F41 B4 F44 117.5(15) . . ?
F43 B4 F44 112.4(13) . . ?
F41 B4 F42 94.6(14) . . ?
F43 B4 F42 111.0(16) . . ?
F44 B4 F42 107.6(15) . . ?
F41 B4 F41' 67.5(18) . . ?
F43 B4 F41' 69.8(18) . . ?
F44 B4 F41' 90(2) . . ?
F42 B4 F41' 160(2) . . ?
B4 F41' F43 52.4(10) . . ?
P1 C1B P2 112.2(5) . . ?
P3 C2B P4 111.5(5) . . ?
C9 N5 Re1 159.0(8) . . ?
N5 C9 C10 175.4(13) . . ?

loop_
_geom_bond_atom_site_label_1
_geom_bond_atom_site_label_2
_geom_bond_distance
_geom_bond_site_symmetry_2
_geom_bond_publ_flag
Re1 N3 2.082(10) . ?
Re1 N1 2.101(9) . ?
Re1 Re2 2.3010(7) . ?
Re1 N5 2.401(7) . ?
Re1 P1 2.435(3) . ?
Re1 P3 2.442(3) . ?
Re2 N2 2.096(9) . ?
Re2 N4 2.099(10) . ?
Re2 N6 2.364(9) . ?
Re2 P4 2.445(3) . ?
Re2 P2 2.445(3) . ?
P1 C1B 1.818(10) . ?
P1 C111 1.825(10) . ?
P1 C121 1.831(10) . ?
P2 C1B 1.823(9) . ?
P2 C221 1.836(10) . ?
P2 C211 1.861(11) . ?
P3 C2B 1.814(11) . ?
P3 C311 1.817(13) . ?
P3 C321 1.834(11) . ?
P4 C421 1.816(11) . ?
P4 C2B 1.817(10) . ?
P4 C411 1.825(11) . ?
F33' B3 1.42(3) . ?
F11 B1 1.404(6) . ?
F12 B1 1.403(6) . ?
F13 B1 1.402(6) . ?
F14 B1 1.410(6) . ?
F21 B2 1.379(5) . ?
F22 B2 1.379(5) . ?
F23 B2 1.380(5) . ?
F24 B2 1.381(5) . ?
F31 B3 1.382(6) . ?
F32 B3 1.379(6) . ?
F33 B3 1.379(7) . ?
F34 B3 1.379(6) . ?
F41 B4 1.360(9) . ?
F42 B4 1.383(10) . ?
F43 B4 1.371(9) . ?
F43 F41' 1.62(4) . ?
F44 B4 1.371(9) . ?
N1 C1 1.121(12) . ?
N2 C3 1.111(12) . ?
N3 C6 1.140(14) . ?
N4 C7 1.124(13) . ?
N6 C11 1.164(13) . ?
C1 C2 1.453(14) . ?
C3 C4 1.475(14) . ?
C6 C5 1.469(17) . ?
C7 C8 1.470(16) . ?
C11 C12 1.433(16) . ?
C111 C112 1.387(15) . ?
C111 C116 1.389(14) . ?
C112 C113 1.381(15) . ?
C113 C114 1.371(16) . ?
C114 C115 1.368(16) . ?
C115 C116 1.391(14) . ?
C121 C122 1.366(16) . ?
C121 C126 1.443(16) . ?
C122 C123 1.407(17) . ?
C123 C124 1.36(2) . ?
C124 C125 1.39(2) . ?
C125 C126 1.361(16) . ?
C211 C216 1.381(15) . ?
C211 C212 1.389(14) . ?
C212 C213 1.373(16) . ?
C213 C214 1.417(18) . ?
C214 C215 1.352(17) . ?
C215 C216 1.356(16) . ?
C221 C226 1.385(14) . ?
C221 C222 1.405(14) . ?
C222 C223 1.396(15) . ?
C223 C224 1.378(17) . ?
C224 C225 1.396(16) . ?
C225 C226 1.402(14) . ?
C311 C316 1.37(2) . ?
C311 C312 1.386(19) . ?
C312 C313 1.35(2) . ?
C313 C314 1.30(3) . ?
C314 C315 1.31(3) . ?
C315 C316 1.47(2) . ?
C321 C322 1.363(14) . ?
C321 C326 1.405(15) . ?
C322 C323 1.385(15) . ?
C323 C324 1.396(16) . ?
C324 C325 1.397(17) . ?
C325 C326 1.355(17) . ?
C411 C412 1.364(14) . ?
C411 C416 1.403(14) . ?
C412 C413 1.386(15) . ?
C413 C414 1.380(17) . ?
C414 C415 1.354(18) . ?
C415 C416 1.379(16) . ?
C421 C426 1.351(15) . ?
C421 C422 1.382(14) . ?
C422 C423 1.405(16) . ?
C423 C424 1.350(17) . ?
C424 C425 1.372(16) . ?
C425 C426 1.407(15) . ?
B1 F14' 1.304(18) . ?
B4 F41' 1.462(19) . ?
N5 C9 1.083(9) . ?
C9 C10 1.527(10) . ?
